data_1510653
loop_
_publ_author_name
'Lemmens, P.'
'Kageyama, H.'
'Heger, G.'
'Roth, G.'
'Grove, M.'
'Onizuka, K.'
'Redhammer, G.J.'
'Guentherodt, G.'
'Roussel, P.'
'Ionescu, A.'
'Sparta, K.'
'Lueken, H.'
'Ueda, Y.'
'Huening, F.'

_publ_section_title
;
 Structural phase transition in the 2D spin dimer compound Sr Cu2 (B O3)2
;
_journal_name_full 'The European Physical Journal B'
_journal_page_first 507
_journal_page_last 516
_journal_paper_doi 10.1007/s100510170296
_journal_volume 19
_journal_year 2001
_chemical_formula_sum 'B2 Cu2 O6 Sr'
_chemical_name_systematic 'Sr Cu2 (B O3)2'
_space_group_IT_number 140
_symmetry_space_group_name_Hall '-I 4 2c'
_symmetry_space_group_name_H-M 'I 4/m c m'
_cell_angle_alpha 90
_cell_angle_beta 90
_cell_angle_gamma 90
_cell_formula_units_Z 4
_cell_length_a 9.0005
_cell_length_b 9.0005
_cell_length_c 6.6546
_cell_volume 539.082
_citation_journal_id_ASTM EPJBFY
_cod_data_source_file boron_135.cif
_cod_data_source_block B2Cu2O6Sr1
_cod_original_cell_volume 539.0825
_cod_original_formula_sum 'B2 Cu2 O6 Sr1'
_cod_database_code 1510653

loop_
_symmetry_equiv_pos_as_xyz
x,y,z
-y,x,z
-x,-y,z
y,-x,z
x,-y,-z+1/2
y,x,-z+1/2
-x,y,-z+1/2
-y,-x,-z+1/2
-x,-y,-z
y,-x,-z
x,y,-z
-y,x,-z
-x,y,z-1/2
-y,-x,z-1/2
x,-y,z-1/2
y,x,z-1/2
x+1/2,y+1/2,z+1/2
-y+1/2,x+1/2,z+1/2
-x+1/2,-y+1/2,z+1/2
y+1/2,-x+1/2,z+1/2
x+1/2,-y+1/2,-z+1
y+1/2,x+1/2,-z+1
-x+1/2,y+1/2,-z+1
-y+1/2,-x+1/2,-z+1
-x+1/2,-y+1/2,-z+1/2
y+1/2,-x+1/2,-z+1/2
x+1/2,y+1/2,-z+1/2
-y+1/2,x+1/2,-z+1/2
-x+1/2,y+1/2,z
-y+1/2,-x+1/2,z
x+1/2,-y+1/2,z
y+1/2,x+1/2,z

loop_
_atom_site_label
_atom_site_type_symbol
_atom_site_fract_x
_atom_site_fract_y
_atom_site_fract_z
_atom_site_occupancy
_atom_site_U_iso_or_equiv
Sr1 Sr+2 0 0 0.25 1 0.0
O2 O-2 0.1728 0.8538 0 1 0.0
B1 B+3 0.2952 0.2048 0 1 0.0
O1 O-2 0.4015 0.0985 0 1 0.0
Cu1 Cu+2 0.38597 0.88597 0 1 0.0
